data_2227168
loop_
_publ_author_name
'Xia, GuangMing'
'Liu, Jing'
'Li, Zhen'
'Ji, MuWei'
'Sun, GuoXin'

_publ_section_title
;
 Dimethyl
 3,3'-diphenyl-2,2'-[(<i>S</i>)-thiophene-2,5-diylbis(carbonylazanediyl)]dipropanoate
 tetrahydrofuran monosolvate
;
_journal_coeditor_code BH2306
_journal_issue 10
_journal_name_full 'Acta Crystallographica Section E'
_journal_page_first o2489
_journal_paper_doi 10.1107/S1600536810034410
_journal_volume 66
_journal_year 2010
_chemical_formula_iupac 'C26 H26 N2 O6 S, C4 H8 O'
_chemical_formula_moiety 'C26 H26 N2 O6 S, C4 H8 O'
_chemical_formula_sum 'C30 H34 N2 O7 S'
_chemical_formula_weight 566.65
_chemical_name_systematic
;
Dimethyl 3,3'-diphenyl-2,2'-[(<i>S</i>)-thiophene-2,5-
diylbis(carbonylazanediyl)]dipropanoate tetrahydrofuran monosolvate
;
_space_group_IT_number 19
_symmetry_cell_setting orthorhombic
_symmetry_space_group_name_Hall 'P 2ac 2ab'
_symmetry_space_group_name_H-M 'P 21 21 21'
_atom_sites_solution_hydrogens geom
_atom_sites_solution_primary direct
_atom_sites_solution_secondary difmap
_audit_creation_method SHELXL-97
_cell_angle_alpha 90.00
_cell_angle_beta 90.00
_cell_angle_gamma 90.00
_cell_formula_units_Z 4
_cell_length_a 8.3041(3)
_cell_length_b 12.1810(4)
_cell_length_c 29.6787(11)
_cell_measurement_reflns_used 3062
_cell_measurement_temperature 293(2)
_cell_measurement_theta_max 28.8384
_cell_measurement_theta_min 2.9628
_cell_volume 3002.07(18)
_computing_cell_refinement 'CrysAlis PRO CCD (Oxford Diffraction, 2009)'
_computing_data_collection 'CrysAlis PRO CCD (Oxford Diffraction, 2009)'
_computing_data_reduction 'CrysAlis PRO RED (Oxford Diffraction, 2009)'
_computing_molecular_graphics 'Mercury (Macrae <i>et al.</i>, 2008)'
_computing_publication_material 'SHELXL97 (Sheldrick, 2008)'
_computing_structure_refinement 'SHELXL97 (Sheldrick, 2008)'
_computing_structure_solution 'SHELXS97 (Sheldrick, 2008)'
_diffrn_ambient_temperature 293(2)
_diffrn_detector_area_resol_mean 16.0355
_diffrn_measured_fraction_theta_full 0.996
_diffrn_measured_fraction_theta_max 0.996
_diffrn_measurement_device_type 'Oxford Xcalibur (Eos) CCD detector'
_diffrn_measurement_method '\w scans'
_diffrn_radiation_monochromator graphite
_diffrn_radiation_source 'Enhance (Mo) X-ray Source'
_diffrn_radiation_type MoK\a
_diffrn_radiation_wavelength 0.71073
_diffrn_reflns_av_R_equivalents 0.0216
_diffrn_reflns_av_sigmaI/netI 0.0665
_diffrn_reflns_limit_h_max 9
_diffrn_reflns_limit_h_min -9
_diffrn_reflns_limit_k_max 12
_diffrn_reflns_limit_k_min -14
_diffrn_reflns_limit_l_max 35
_diffrn_reflns_limit_l_min -15
_diffrn_reflns_number 7782
_diffrn_reflns_theta_full 25.33
_diffrn_reflns_theta_max 25.33
_diffrn_reflns_theta_min 2.97
_exptl_absorpt_coefficient_mu 0.155
_exptl_absorpt_correction_T_max 0.9877
_exptl_absorpt_correction_T_min 0.9405
_exptl_absorpt_correction_type multi-scan
_exptl_absorpt_process_details '(CrysAlis PRO RED; Oxford Diffraction, 2009)'
_exptl_crystal_colour colourless
_exptl_crystal_density_diffrn 1.254
_exptl_crystal_density_method 'not measured'
_exptl_crystal_description block
_exptl_crystal_F_000 1200
_exptl_crystal_size_max 0.40
_exptl_crystal_size_mid 0.21
_exptl_crystal_size_min 0.08
_refine_diff_density_max 0.192
_refine_diff_density_min -0.205
_refine_ls_abs_structure_details 'Flack (1983), 1964 Friedel pairs'
_refine_ls_abs_structure_Flack -0.05(9)
_refine_ls_extinction_method none
_refine_ls_goodness_of_fit_ref 0.906
_refine_ls_hydrogen_treatment constr
_refine_ls_matrix_type full
_refine_ls_number_constraints 0
_refine_ls_number_parameters 363
_refine_ls_number_reflns 5081
_refine_ls_number_restraints 0
_refine_ls_restrained_S_all 0.906
_refine_ls_R_factor_all 0.0850
_refine_ls_R_factor_gt 0.0466
_refine_ls_shift/su_max 0.000
_refine_ls_shift/su_mean 0.000
_refine_ls_structure_factor_coef Fsqd
_refine_ls_weighting_details 'calc w=1/[\s^2^(Fo^2^)+(0.0458P)^2^] where P=(Fo^2^+2Fc^2^)/3'
_refine_ls_weighting_scheme calc
_refine_ls_wR_factor_gt 0.0857
_refine_ls_wR_factor_ref 0.0939
_reflns_number_gt 3167
_reflns_number_total 5081
_reflns_threshold_expression I>2\s(I)
_cod_data_source_file bh2306.cif
_cod_data_source_block I
_cod_original_cell_volume 3002.06(17)
_cod_database_code 2227168
_cod_database_fobs_code 2227168

loop_
_symmetry_equiv_pos_as_xyz
'x, y, z'
'-x+1/2, -y, z+1/2'
'x+1/2, -y+1/2, -z'
'-x, y+1/2, -z+1/2'

loop_
_atom_site_type_symbol
_atom_site_label
_atom_site_fract_x
_atom_site_fract_y
_atom_site_fract_z
_atom_site_U_iso_or_equiv
_atom_site_adp_type
_atom_site_calc_flag
_atom_site_refinement_flags
_atom_site_occupancy
_atom_site_disorder_assembly
_atom_site_disorder_group
C C1 0.7362(4) -0.1856(4) -0.38825(15) 0.0993(14) Uani d . 1 . .
H H1A 0.7425 -0.2168 -0.3586 0.149 Uiso calc R 1 . .
H H1B 0.7790 -0.1124 -0.3878 0.149 Uiso calc R 1 . .
H H1C 0.7976 -0.2297 -0.4088 0.149 Uiso calc R 1 . .
C C2 0.4695(4) -0.1250(3) -0.37793(13) 0.0615(9) Uani d . 1 . .
C C3 0.2978(3) -0.1273(2) -0.39603(10) 0.0476(8) Uani d . 1 . .
H H3 0.2785 -0.2003 -0.4089 0.057 Uiso calc R 1 . .
C C4 0.2776(4) -0.0426(2) -0.43389(11) 0.0555(8) Uani d . 1 . .
H H4A 0.2911 0.0305 -0.4215 0.067 Uiso calc R 1 . .
H H4B 0.3615 -0.0538 -0.4562 0.067 Uiso calc R 1 . .
C C5 0.1160(4) -0.0496(2) -0.45669(10) 0.0466(8) Uani d . 1 . .
C C6 0.0864(4) -0.1295(3) -0.48868(12) 0.0638(9) Uani d . 1 . .
H H6 0.1673 -0.1793 -0.4960 0.077 Uiso calc R 1 . .
C C7 -0.0602(5) -0.1369(3) -0.50983(13) 0.0782(11) Uani d . 1 . .
H H7 -0.0772 -0.1897 -0.5319 0.094 Uiso calc R 1 . .
C C8 -0.1798(5) -0.0671(4) -0.49844(15) 0.0794(12) Uani d . 1 . .
H H8 -0.2804 -0.0741 -0.5119 0.095 Uiso calc R 1 . .
C C9 -0.1543(5) 0.0131(3) -0.46754(16) 0.0804(12) Uani d . 1 . .
H H9 -0.2361 0.0624 -0.4606 0.097 Uiso calc R 1 . .
C C10 -0.0064(4) 0.0216(2) -0.44637(11) 0.0628(9) Uani d . 1 . .
H H10 0.0102 0.0761 -0.4249 0.075 Uiso calc R 1 . .
C C11 0.1316(3) -0.1966(3) -0.33570(10) 0.0476(7) Uani d . 1 . .
C C12 0.0384(3) -0.1773(2) -0.29456(10) 0.0428(7) Uani d . 1 . .
C C13 -0.0220(4) -0.0850(2) -0.27630(10) 0.0588(9) Uani d . 1 . .
H H13 -0.0123 -0.0160 -0.2894 0.071 Uiso calc R 1 . .
C C14 -0.1017(4) -0.1042(2) -0.23495(12) 0.0609(9) Uani d . 1 . .
H H14 -0.1489 -0.0490 -0.2178 0.073 Uiso calc R 1 . .
C C15 -0.1023(3) -0.2104(2) -0.22293(9) 0.0425(7) Uani d . 1 . .
C C16 -0.1644(3) -0.2650(2) -0.18143(10) 0.0410(7) Uani d . 1 . .
C C17 -0.7408(4) -0.3073(4) -0.15049(14) 0.1109(16) Uani d . 1 . .
H H17A -0.8026 -0.2648 -0.1294 0.166 Uiso calc R 1 . .
H H17B -0.7452 -0.3834 -0.1422 0.166 Uiso calc R 1 . .
H H17C -0.7846 -0.2983 -0.1802 0.166 Uiso calc R 1 . .
C C18 -0.4957(4) -0.2807(2) -0.11222(12) 0.0541(8) Uani d . 1 . .
C C19 -0.3256(3) -0.2374(2) -0.11366(10) 0.0449(7) Uani d . 1 . .
H H19 -0.2553 -0.2970 -0.1034 0.054 Uiso calc R 1 . .
C C20 -0.3044(3) -0.1424(2) -0.08026(11) 0.0543(9) Uani d . 1 . .
H H20B -0.3664 -0.0799 -0.0906 0.065 Uiso calc R 1 . .
H H20A -0.3466 -0.1643 -0.0511 0.065 Uiso calc R 1 . .
C C21 -0.1327(4) -0.1090(3) -0.07497(11) 0.0532(9) Uani d . 1 . .
C C22 -0.0324(4) -0.1616(3) -0.04495(12) 0.0687(10) Uani d . 1 . .
H H22 -0.0732 -0.2182 -0.0273 0.082 Uiso calc R 1 . .
C C23 0.1266(6) -0.1322(4) -0.04062(16) 0.0960(14) Uani d . 1 . .
H H23 0.1916 -0.1688 -0.0200 0.115 Uiso calc R 1 . .
C C24 0.1900(6) -0.0506(5) -0.0661(2) 0.1118(18) Uani d . 1 . .
H H24 0.2977 -0.0309 -0.0634 0.134 Uiso calc R 1 . .
C C25 0.0910(7) 0.0024(4) -0.0962(2) 0.1108(16) Uani d . 1 . .
H H25 0.1327 0.0587 -0.1139 0.133 Uiso calc R 1 . .
C C26 -0.0682(5) -0.0260(3) -0.10075(14) 0.0785(11) Uani d . 1 . .
H H26 -0.1327 0.0111 -0.1214 0.094 Uiso calc R 1 . .
C C27 -0.5480(9) -0.0480(5) -0.2287(2) 0.210(4) Uani d . 1 . .
H H27A -0.4867 -0.0942 -0.2490 0.252 Uiso calc R 1 . .
H H27B -0.6468 -0.0857 -0.2207 0.252 Uiso calc R 1 . .
C C28 -0.5824(9) 0.0546(6) -0.2491(2) 0.184(3) Uani d . 1 . .
H H28B -0.6961 0.0597 -0.2563 0.221 Uiso calc R 1 . .
H H28A -0.5211 0.0629 -0.2767 0.221 Uiso calc R 1 . .
C C29 -0.5388(8) 0.1382(5) -0.2175(2) 0.170(3) Uani d . 1 . .
H H29B -0.6284 0.1875 -0.2121 0.204 Uiso calc R 1 . .
H H29A -0.4480 0.1806 -0.2285 0.204 Uiso calc R 1 . .
C C30 -0.4949(7) 0.0780(4) -0.17561(19) 0.1219(16) Uani d . 1 . .
H H30A -0.4048 0.1133 -0.1607 0.146 Uiso calc R 1 . .
H H30B -0.5854 0.0758 -0.1550 0.146 Uiso calc R 1 . .
N N1 0.1852(3) -0.11168(19) -0.35934(8) 0.0479(6) Uani d . 1 . .
H H1 0.1527 -0.0466 -0.3528 0.057 Uiso calc R 1 . .
N N2 -0.2705(2) -0.20642(19) -0.15812(8) 0.0430(6) Uani d . 1 . .
H H2 -0.3083 -0.1474 -0.1700 0.052 Uiso calc R 1 . .
O O1 0.5682(3) -0.1824(2) -0.40280(8) 0.0745(7) Uani d . 1 . .
O O2 0.5104(3) -0.0779(3) -0.34523(11) 0.1289(13) Uani d . 1 . .
O O3 0.1599(3) -0.29143(18) -0.34747(8) 0.0910(8) Uani d . 1 . .
O O4 -0.1172(2) -0.35693(15) -0.17022(7) 0.0555(6) Uani d . 1 . .
O O5 -0.5526(3) -0.3183(3) -0.07888(10) 0.1001(9) Uani d . 1 . .
O O6 -0.5731(3) -0.2699(2) -0.15000(9) 0.0818(8) Uani d . 1 . .
O O7 -0.4551(4) -0.0230(2) -0.18881(12) 0.1181(11) Uani d . 1 . .
S S1 -0.00131(10) -0.28933(5) -0.26159(3) 0.0543(2) Uani d . 1 . .

loop_
_atom_site_aniso_label
_atom_site_aniso_U_11
_atom_site_aniso_U_22
_atom_site_aniso_U_33
_atom_site_aniso_U_12
_atom_site_aniso_U_13
_atom_site_aniso_U_23
C1 0.054(2) 0.142(4) 0.102(3) 0.014(2) 0.001(2) 0.028(3)
C2 0.060(2) 0.079(2) 0.045(2) -0.0056(19) 0.004(2) -0.0055(19)
C3 0.0561(19) 0.0494(17) 0.037(2) -0.0002(15) 0.0048(17) -0.0052(16)
C4 0.064(2) 0.0541(19) 0.048(2) -0.0067(16) 0.0060(19) -0.0004(17)
C5 0.0574(18) 0.0435(17) 0.039(2) -0.0019(16) 0.0095(17) 0.0004(16)
C6 0.073(2) 0.062(2) 0.056(2) 0.0068(18) 0.002(2) -0.015(2)
C7 0.090(3) 0.081(3) 0.064(3) -0.006(2) -0.011(2) -0.014(2)
C8 0.077(3) 0.083(3) 0.079(3) -0.003(2) -0.019(3) 0.016(3)
C9 0.075(3) 0.073(3) 0.093(4) 0.020(2) 0.006(3) 0.020(3)
C10 0.080(2) 0.0543(18) 0.054(2) 0.001(2) 0.004(2) -0.0020(16)
C11 0.0565(17) 0.0441(18) 0.042(2) 0.0000(16) 0.0048(16) -0.0058(16)
C12 0.0481(16) 0.0448(16) 0.0357(18) -0.0063(13) 0.0065(15) -0.0025(14)
C13 0.083(2) 0.0396(16) 0.053(2) -0.0001(17) 0.022(2) 0.0063(15)
C14 0.078(2) 0.0443(18) 0.061(2) 0.0057(15) 0.032(2) -0.0004(17)
C15 0.0430(14) 0.0451(17) 0.0396(19) -0.0047(13) 0.0040(14) -0.0019(15)
C16 0.0402(16) 0.0413(17) 0.042(2) -0.0075(13) -0.0025(15) -0.0023(15)
C17 0.058(2) 0.169(4) 0.106(4) -0.041(3) -0.019(2) 0.003(3)
C18 0.0449(17) 0.0638(18) 0.053(2) 0.0000(18) 0.006(2) 0.0113(18)
C19 0.0463(17) 0.0491(17) 0.0394(19) 0.0077(14) 0.0069(16) 0.0049(15)
C20 0.059(2) 0.064(2) 0.041(2) 0.0049(16) 0.0100(17) -0.0013(17)
C21 0.063(2) 0.052(2) 0.044(2) -0.0059(17) 0.0036(19) -0.0103(17)
C22 0.070(3) 0.075(2) 0.062(3) 0.0000(19) 0.000(2) 0.004(2)
C23 0.080(3) 0.123(4) 0.085(4) -0.001(3) -0.019(3) -0.014(3)
C24 0.070(3) 0.142(5) 0.123(5) -0.022(3) -0.009(3) -0.044(4)
C25 0.111(4) 0.107(4) 0.115(5) -0.058(3) 0.026(4) -0.003(3)
C26 0.090(3) 0.070(2) 0.076(3) -0.021(2) 0.004(2) 0.009(2)
C27 0.296(9) 0.128(4) 0.205(8) 0.092(5) -0.165(8) -0.053(5)
C28 0.273(8) 0.179(6) 0.100(5) 0.115(6) -0.059(5) -0.021(5)
C29 0.221(7) 0.108(4) 0.183(7) 0.041(4) -0.082(6) 0.015(5)
C30 0.136(4) 0.105(3) 0.125(4) 0.033(3) -0.008(4) -0.011(3)
N1 0.0621(15) 0.0417(14) 0.0399(17) 0.0044(12) 0.0133(14) -0.0017(12)
N2 0.0471(13) 0.0418(12) 0.0401(15) 0.0052(12) 0.0075(12) 0.0059(13)
O1 0.0563(14) 0.0945(17) 0.0728(18) 0.0055(13) 0.0091(13) -0.0053(15)
O2 0.0844(19) 0.212(3) 0.090(2) 0.004(2) -0.0221(19) -0.072(2)
O3 0.141(2) 0.0481(14) 0.0839(19) -0.0028(15) 0.0556(17) -0.0047(14)
O4 0.0709(13) 0.0386(11) 0.0568(16) 0.0086(10) 0.0112(12) 0.0071(11)
O5 0.0672(16) 0.151(2) 0.082(2) -0.0221(15) 0.0101(14) 0.047(2)
O6 0.0554(13) 0.128(2) 0.0623(17) -0.0274(13) -0.0090(13) 0.0150(16)
O7 0.161(3) 0.0830(19) 0.110(3) 0.054(2) -0.056(2) -0.0078(18)
S1 0.0711(5) 0.0404(4) 0.0516(5) 0.0027(4) 0.0181(5) 0.0008(4)

loop_
_atom_type_symbol
_atom_type_description
_atom_type_scat_dispersion_real
_atom_type_scat_dispersion_imag
_atom_type_scat_source
C C 0.0033 0.0016 'International Tables Vol C Tables 4.2.6.8 and 6.1.1.4'
H H 0.0000 0.0000 'International Tables Vol C Tables 4.2.6.8 and 6.1.1.4'
O O 0.0106 0.0060 'International Tables Vol C Tables 4.2.6.8 and 6.1.1.4'
S S 0.1246 0.1234 'International Tables Vol C Tables 4.2.6.8 and 6.1.1.4'
N N 0.0061 0.0033 'International Tables Vol C Tables 4.2.6.8 and 6.1.1.4'

loop_
_geom_angle_atom_site_label_1
_geom_angle_atom_site_label_2
_geom_angle_atom_site_label_3
_geom_angle_site_symmetry_1
_geom_angle_site_symmetry_3
_geom_angle
_geom_angle_publ_flag
O1 C1 H1A . . 109.5 ?
O1 C1 H1B . . 109.5 ?
H1A C1 H1B . . 109.5 ?
O1 C1 H1C . . 109.5 ?
H1A C1 H1C . . 109.5 ?
H1B C1 H1C . . 109.5 ?
O2 C2 O1 . . 123.1(3) ?
O2 C2 C3 . . 124.7(3) ?
O1 C2 C3 . . 112.2(3) ?
N1 C3 C2 . . 109.7(3) ?
N1 C3 C4 . . 113.1(2) ?
C2 C3 C4 . . 110.3(2) ?
N1 C3 H3 . . 107.9 ?
C2 C3 H3 . . 107.9 ?
C4 C3 H3 . . 107.9 ?
C5 C4 C3 . . 112.8(2) ?
C5 C4 H4A . . 109.0 ?
C3 C4 H4A . . 109.0 ?
C5 C4 H4B . . 109.0 ?
C3 C4 H4B . . 109.0 ?
H4A C4 H4B . . 107.8 ?
C10 C5 C6 . . 117.9(3) ?
C10 C5 C4 . . 121.7(3) ?
C6 C5 C4 . . 120.5(3) ?
C7 C6 C5 . . 121.2(3) ?
C7 C6 H6 . . 119.4 ?
C5 C6 H6 . . 119.4 ?
C8 C7 C6 . . 119.8(4) ?
C8 C7 H7 . . 120.1 ?
C6 C7 H7 . . 120.1 ?
C7 C8 C9 . . 120.5(4) ?
C7 C8 H8 . . 119.7 ?
C9 C8 H8 . . 119.7 ?
C8 C9 C10 . . 119.9(4) ?
C8 C9 H9 . . 120.0 ?
C10 C9 H9 . . 120.0 ?
C5 C10 C9 . . 120.7(3) ?
C5 C10 H10 . . 119.7 ?
C9 C10 H10 . . 119.7 ?
O3 C11 N1 . . 121.2(3) ?
O3 C11 C12 . . 119.3(3) ?
N1 C11 C12 . . 119.5(3) ?
C13 C12 C11 . . 131.8(3) ?
C13 C12 S1 . . 111.4(2) ?
C11 C12 S1 . . 116.8(2) ?
C12 C13 C14 . . 112.7(3) ?
C12 C13 H13 . . 123.7 ?
C14 C13 H13 . . 123.7 ?
C15 C14 C13 . . 113.1(3) ?
C15 C14 H14 . . 123.4 ?
C13 C14 H14 . . 123.4 ?
C14 C15 C16 . . 130.6(3) ?
C14 C15 S1 . . 111.1(2) ?
C16 C15 S1 . . 118.1(2) ?
O4 C16 N2 . . 123.9(3) ?
O4 C16 C15 . . 121.2(3) ?
N2 C16 C15 . . 114.8(2) ?
O6 C17 H17A . . 109.5 ?
O6 C17 H17B . . 109.5 ?
H17A C17 H17B . . 109.5 ?
O6 C17 H17C . . 109.5 ?
H17A C17 H17C . . 109.5 ?
H17B C17 H17C . . 109.5 ?
O5 C18 O6 . . 124.1(3) ?
O5 C18 C19 . . 122.1(3) ?
O6 C18 C19 . . 113.8(3) ?
N2 C19 C18 . . 114.4(3) ?
N2 C19 C20 . . 110.9(2) ?
C18 C19 C20 . . 110.7(2) ?
N2 C19 H19 . . 106.8 ?
C18 C19 H19 . . 106.8 ?
C20 C19 H19 . . 106.8 ?
C21 C20 C19 . . 112.6(2) ?
C21 C20 H20B . . 109.1 ?
C19 C20 H20B . . 109.1 ?
C21 C20 H20A . . 109.1 ?
C19 C20 H20A . . 109.1 ?
H20B C20 H20A . . 107.8 ?
C26 C21 C22 . . 117.8(3) ?
C26 C21 C20 . . 120.9(3) ?
C22 C21 C20 . . 121.3(3) ?
C23 C22 C21 . . 121.3(4) ?
C23 C22 H22 . . 119.3 ?
C21 C22 H22 . . 119.3 ?
C24 C23 C22 . . 120.8(4) ?
C24 C23 H23 . . 119.6 ?
C22 C23 H23 . . 119.6 ?
C23 C24 C25 . . 118.3(4) ?
C23 C24 H24 . . 120.8 ?
C25 C24 H24 . . 120.8 ?
C26 C25 C24 . . 121.5(5) ?
C26 C25 H25 . . 119.3 ?
C24 C25 H25 . . 119.3 ?
C25 C26 C21 . . 120.3(4) ?
C25 C26 H26 . . 119.8 ?
C21 C26 H26 . . 119.8 ?
C28 C27 O7 . . 105.8(5) ?
C28 C27 H27A . . 110.6 ?
O7 C27 H27A . . 110.6 ?
C28 C27 H27B . . 110.6 ?
O7 C27 H27B . . 110.6 ?
H27A C27 H27B . . 108.7 ?
C27 C28 C29 . . 107.3(5) ?
C27 C28 H28B . . 110.3 ?
C29 C28 H28B . . 110.3 ?
C27 C28 H28A . . 110.3 ?
C29 C28 H28A . . 110.3 ?
H28B C28 H28A . . 108.5 ?
C28 C29 C30 . . 105.0(5) ?
C28 C29 H29B . . 110.8 ?
C30 C29 H29B . . 110.8 ?
C28 C29 H29A . . 110.8 ?
C30 C29 H29A . . 110.8 ?
H29B C29 H29A . . 108.8 ?
O7 C30 C29 . . 105.7(4) ?
O7 C30 H30A . . 110.6 ?
C29 C30 H30A . . 110.6 ?
O7 C30 H30B . . 110.6 ?
C29 C30 H30B . . 110.6 ?
H30A C30 H30B . . 108.7 ?
C11 N1 C3 . . 120.8(2) ?
C11 N1 H1 . . 119.6 ?
C3 N1 H1 . . 119.6 ?
C16 N2 C19 . . 123.0(2) ?
C16 N2 H2 . . 118.5 ?
C19 N2 H2 . . 118.5 ?
C2 O1 C1 . . 116.5(3) ?
C18 O6 C17 . . 116.6(3) ?
C30 O7 C27 . . 107.6(4) ?
C12 S1 C15 . . 91.70(14) ?

loop_
_geom_bond_atom_site_label_1
_geom_bond_atom_site_label_2
_geom_bond_site_symmetry_2
_geom_bond_distance
_geom_bond_publ_flag
C1 O1 . 1.461(4) ?
C1 H1A . 0.9600 ?
C1 H1B . 0.9600 ?
C1 H1C . 0.9600 ?
C2 O2 . 1.178(4) ?
C2 O1 . 1.306(4) ?
C2 C3 . 1.524(4) ?
C3 N1 . 1.448(3) ?
C3 C4 . 1.535(4) ?
C3 H3 . 0.9800 ?
C4 C5 . 1.506(4) ?
C4 H4A . 0.9700 ?
C4 H4B . 0.9700 ?
C5 C10 . 1.371(4) ?
C5 C6 . 1.382(4) ?
C6 C7 . 1.373(5) ?
C6 H6 . 0.9300 ?
C7 C8 . 1.350(5) ?
C7 H7 . 0.9300 ?
C8 C9 . 1.357(5) ?
C8 H8 . 0.9300 ?
C9 C10 . 1.383(5) ?
C9 H9 . 0.9300 ?
C10 H10 . 0.9300 ?
C11 O3 . 1.229(3) ?
C11 N1 . 1.327(3) ?
C11 C12 . 1.465(4) ?
C12 C13 . 1.345(4) ?
C12 S1 . 1.711(3) ?
C13 C14 . 1.414(4) ?
C13 H13 . 0.9300 ?
C14 C15 . 1.342(4) ?
C14 H14 . 0.9300 ?
C15 C16 . 1.491(4) ?
C15 S1 . 1.716(3) ?
C16 O4 . 1.232(3) ?
C16 N2 . 1.328(3) ?
C17 O6 . 1.465(4) ?
C17 H17A . 0.9600 ?
C17 H17B . 0.9600 ?
C17 H17C . 0.9600 ?
C18 O5 . 1.188(3) ?
C18 O6 . 1.299(4) ?
C18 C19 . 1.509(4) ?
C19 N2 . 1.446(3) ?
C19 C20 . 1.533(4) ?
C19 H19 . 0.9800 ?
C20 C21 . 1.491(4) ?
C20 H20B . 0.9700 ?
C20 H20A . 0.9700 ?
C21 C26 . 1.377(4) ?
C21 C22 . 1.378(4) ?
C22 C23 . 1.374(5) ?
C22 H22 . 0.9300 ?
C23 C24 . 1.357(6) ?
C23 H23 . 0.9300 ?
C24 C25 . 1.374(6) ?
C24 H24 . 0.9300 ?
C25 C26 . 1.373(5) ?
C25 H25 . 0.9300 ?
C26 H26 . 0.9300 ?
C27 C28 . 1.417(7) ?
C27 O7 . 1.445(6) ?
C27 H27A . 0.9700 ?
C27 H27B . 0.9700 ?
C28 C29 . 1.430(7) ?
C28 H28B . 0.9700 ?
C28 H28A . 0.9700 ?
C29 C30 . 1.489(6) ?
C29 H29B . 0.9700 ?
C29 H29A . 0.9700 ?
C30 O7 . 1.333(4) ?
C30 H30A . 0.9700 ?
C30 H30B . 0.9700 ?
N1 H1 . 0.8600 ?
N2 H2 . 0.8600 ?

loop_
_geom_hbond_atom_site_label_D
_geom_hbond_atom_site_label_H
_geom_hbond_atom_site_label_A
_geom_hbond_site_symmetry_A
_geom_hbond_distance_DH
_geom_hbond_distance_HA
_geom_hbond_distance_DA
_geom_hbond_angle_DHA
_geom_hbond_publ_flag
N2 H2 O7 . 0.86 2.02 2.859(3) 163.5 yes

loop_
_geom_torsion_atom_site_label_1
_geom_torsion_atom_site_label_2
_geom_torsion_atom_site_label_3
_geom_torsion_atom_site_label_4
_geom_torsion_site_symmetry_1
_geom_torsion_site_symmetry_2
_geom_torsion_site_symmetry_3
_geom_torsion_site_symmetry_4
_geom_torsion
_geom_torsion_publ_flag
O2 C2 C3 N1 . . . . -27.1(5) ?
O1 C2 C3 N1 . . . . 152.6(3) ?
O2 C2 C3 C4 . . . . 98.1(4) ?
O1 C2 C3 C4 . . . . -82.3(3) ?
N1 C3 C4 C5 . . . . -63.2(3) ?
C2 C3 C4 C5 . . . . 173.6(3) ?
C3 C4 C5 C10 . . . . 100.2(3) ?
C3 C4 C5 C6 . . . . -79.2(4) ?
C10 C5 C6 C7 . . . . 0.7(5) ?
C4 C5 C6 C7 . . . . -179.9(3) ?
C5 C6 C7 C8 . . . . -2.0(6) ?
C6 C7 C8 C9 . . . . 2.7(6) ?
C7 C8 C9 C10 . . . . -2.1(6) ?
C6 C5 C10 C9 . . . . -0.1(5) ?
C4 C5 C10 C9 . . . . -179.6(3) ?
C8 C9 C10 C5 . . . . 0.9(5) ?
O3 C11 C12 C13 . . . . -173.0(3) ?
N1 C11 C12 C13 . . . . 7.7(5) ?
O3 C11 C12 S1 . . . . 8.6(4) ?
N1 C11 C12 S1 . . . . -170.8(2) ?
C11 C12 C13 C14 . . . . -178.4(3) ?
S1 C12 C13 C14 . . . . 0.1(3) ?
C12 C13 C14 C15 . . . . -0.8(4) ?
C13 C14 C15 C16 . . . . 176.3(3) ?
C13 C14 C15 S1 . . . . 1.2(3) ?
C14 C15 C16 O4 . . . . -159.8(3) ?
S1 C15 C16 O4 . . . . 15.0(3) ?
C14 C15 C16 N2 . . . . 19.5(4) ?
S1 C15 C16 N2 . . . . -165.68(19) ?
O5 C18 C19 N2 . . . . 173.3(3) ?
O6 C18 C19 N2 . . . . -8.6(4) ?
O5 C18 C19 C20 . . . . -60.6(4) ?
O6 C18 C19 C20 . . . . 117.5(3) ?
N2 C19 C20 C21 . . . . -61.3(3) ?
C18 C19 C20 C21 . . . . 170.6(3) ?
C19 C20 C21 C26 . . . . 93.0(4) ?
C19 C20 C21 C22 . . . . -85.4(4) ?
C26 C21 C22 C23 . . . . 0.3(5) ?
C20 C21 C22 C23 . . . . 178.8(3) ?
C21 C22 C23 C24 . . . . -0.4(6) ?
C22 C23 C24 C25 . . . . 0.4(7) ?
C23 C24 C25 C26 . . . . -0.2(8) ?
C24 C25 C26 C21 . . . . 0.0(7) ?
C22 C21 C26 C25 . . . . -0.1(5) ?
C20 C21 C26 C25 . . . . -178.6(4) ?
O7 C27 C28 C29 . . . . -11.0(9) ?
C27 C28 C29 C30 . . . . -6.4(9) ?
C28 C29 C30 O7 . . . . 23.0(7) ?
O3 C11 N1 C3 . . . . -8.9(4) ?
C12 C11 N1 C3 . . . . 170.4(2) ?
C2 C3 N1 C11 . . . . -87.8(3) ?
C4 C3 N1 C11 . . . . 148.6(3) ?
O4 C16 N2 C19 . . . . 9.1(4) ?
C15 C16 N2 C19 . . . . -170.2(2) ?
C18 C19 N2 C16 . . . . -107.0(3) ?
C20 C19 N2 C16 . . . . 127.0(3) ?
O2 C2 O1 C1 . . . . -0.3(5) ?
C3 C2 O1 C1 . . . . -179.9(3) ?
O5 C18 O6 C17 . . . . -0.1(5) ?
C19 C18 O6 C17 . . . . -178.2(3) ?
C29 C30 O7 C27 . . . . -30.3(6) ?
C28 C27 O7 C30 . . . . 26.6(7) ?
C13 C12 S1 C15 . . . . 0.5(2) ?
C11 C12 S1 C15 . . . . 179.2(2) ?
C14 C15 S1 C12 . . . . -1.0(2) ?
C16 C15 S1 C12 . . . . -176.8(2) ?

loop_
_cod_related_entry_id
_cod_related_entry_database
_cod_related_entry_code
1 ChemSpider 30656177
